data_4101083
_journal_name_full 'Journal of the American Chemical Society'
_journal_paper_doi 10.1021/ja057665r
_journal_year 2006
_chemical_formula_sum 'C100 H96 Fe2 P4'
_chemical_formula_weight 1533.35
_space_group_IT_number 2
_symmetry_cell_setting triclinic
_symmetry_space_group_name_Hall '-P 1'
_symmetry_space_group_name_H-M 'P -1'
_cell_angle_alpha 86.8100(10)
_cell_angle_beta 67.9200(10)
_cell_angle_gamma 82.8180(10)
_cell_formula_units_Z 2
_cell_length_a 14.7336(3)
_cell_length_b 16.8011(3)
_cell_length_c 17.9380(3)
_cell_measurement_temperature 293(2)
_cell_volume 4082.26(13)
_diffrn_ambient_temperature 293(2)
_exptl_crystal_density_diffrn 1.247
_cod_depositor_comments
;
The following automatic conversions were performed:
'_symmetry_cell_setting' value 'Triclinic' changed to 'triclinic'
according to '/home/saulius/struct/CIF-dictionaries/cif_core.dic'
dictionary named 'cif_core.dic' version 2.4.1 from 2010-06-29.

Automatic conversion script
Id: cif_fix_enum 1527 2010-12-29 10:47:43Z saulius 
;
_cod_database_code 4101083

loop_
_symmetry_equiv_pos_as_xyz
'x, y, z'
'-x, -y, -z'

loop_
_atom_site_label
_atom_site_type_symbol
_atom_site_fract_x
_atom_site_fract_y
_atom_site_fract_z
_atom_site_U_iso_or_equiv
_atom_site_adp_type
_atom_site_occupancy
_atom_site_symmetry_multiplicity
_atom_site_calc_flag
_atom_site_refinement_flags
_atom_site_disorder_assembly
_atom_site_disorder_group
Fe1 Fe 0.19930(3) -0.52396(2) 0.67654(2) 0.04302(11) Uani 1 1 d . . .
P1 P 0.24560(5) -0.45536(4) 0.56328(4) 0.04418(17) Uani 1 1 d . . .
P2 P 0.31828(5) -0.47564(4) 0.69745(4) 0.04513(17) Uani 1 1 d . . .
C1 C 0.0984(2) -0.61213(17) 0.70999(19) 0.0572(7) Uani 1 1 d . . .
C2 C 0.0510(2) -0.53923(19) 0.69286(19) 0.0567(7) Uani 1 1 d . . .
C3 C 0.0523(2) -0.47972(17) 0.74653(18) 0.0525(7) Uani 1 1 d . . .
C4 C 0.0997(2) -0.51745(17) 0.79742(17) 0.0525(7) Uani 1 1 d . . .
C5 C 0.1309(2) -0.59891(17) 0.77344(18) 0.0550(7) Uani 1 1 d . . .
C6 C 0.1056(3) -0.6923(2) 0.6738(2) 0.0809(11) Uani 1 1 d . . .
H6A H 0.1418 -0.7320 0.6956 0.121 Uiso 1 1 calc R . .
H6B H 0.1389 -0.6892 0.6165 0.121 Uiso 1 1 calc R . .
H6C H 0.0405 -0.7070 0.6861 0.121 Uiso 1 1 calc R . .
C7 C -0.0075(3) -0.5284(2) 0.6391(2) 0.0790(10) Uani 1 1 d . . .
H7A H -0.0318 -0.4728 0.6376 0.119 Uiso 1 1 calc R . .
H7B H -0.0621 -0.5598 0.6597 0.119 Uiso 1 1 calc R . .
H7C H 0.0340 -0.5456 0.5857 0.119 Uiso 1 1 calc R . .
C8 C -0.0040(2) -0.39731(19) 0.7553(2) 0.0717(10) Uani 1 1 d . . .
H8A H -0.0278 -0.3875 0.7122 0.107 Uiso 1 1 calc R . .
H8B H 0.0388 -0.3579 0.7533 0.107 Uiso 1 1 calc R . .
H8C H -0.0587 -0.3940 0.8058 0.107 Uiso 1 1 calc R . .
C9 C 0.1024(3) -0.4825(2) 0.87134(19) 0.0716(9) Uani 1 1 d . . .
H9A H 0.1389 -0.5203 0.8946 0.107 Uiso 1 1 calc R . .
H9B H 0.0363 -0.4706 0.9095 0.107 Uiso 1 1 calc R . .
H9C H 0.1336 -0.4340 0.8573 0.107 Uiso 1 1 calc R . .
C10 C 0.1808(3) -0.6627(2) 0.8118(2) 0.0771(10) Uani 1 1 d . . .
H10A H 0.1953 -0.6391 0.8530 0.116 Uiso 1 1 calc R . .
H10B H 0.2409 -0.6861 0.7717 0.116 Uiso 1 1 calc R . .
H10C H 0.1379 -0.7035 0.8351 0.116 Uiso 1 1 calc R . .
C11 C 0.3656(2) -0.41818(18) 0.54541(17) 0.0544(7) Uani 1 1 d . . .
H11A H 0.4080 -0.4248 0.4892 0.065 Uiso 1 1 calc R . .
H11B H 0.3551 -0.3615 0.5577 0.065 Uiso 1 1 calc R . .
C12 C 0.4155(2) -0.46440(18) 0.59807(17) 0.0514(7) Uani 1 1 d . . .
H12A H 0.4660 -0.4351 0.6024 0.062 Uiso 1 1 calc R . .
H12B H 0.4459 -0.5166 0.5752 0.062 Uiso 1 1 calc R . .
C13 C 0.2687(2) -0.50699(17) 0.46868(17) 0.0519(7) Uani 1 1 d . . .
C14 C 0.2316(3) -0.57908(19) 0.4705(2) 0.0683(9) Uani 1 1 d . . .
H14 H 0.1972 -0.6025 0.5197 0.082 Uiso 1 1 calc R . .
C15 C 0.2450(4) -0.6167(2) 0.4000(3) 0.0956(14) Uani 1 1 d . . .
H15 H 0.2177 -0.6641 0.4019 0.115 Uiso 1 1 calc R . .
C16 C 0.2988(4) -0.5841(3) 0.3269(3) 0.0965(14) Uani 1 1 d . . .
H16 H 0.3087 -0.6101 0.2796 0.116 Uiso 1 1 calc R . .
C17 C 0.3377(3) -0.5135(3) 0.3236(2) 0.0846(11) Uani 1 1 d . . .
H17 H 0.3745 -0.4916 0.2743 0.101 Uiso 1 1 calc R . .
C18 C 0.3219(3) -0.4749(2) 0.39441(19) 0.0648(8) Uani 1 1 d . . .
H18 H 0.3476 -0.4266 0.3921 0.078 Uiso 1 1 calc R . .
C19 C 0.1723(2) -0.36363(16) 0.54668(16) 0.0490(6) Uani 1 1 d . . .
C20 C 0.1019(2) -0.3688(2) 0.5135(2) 0.0623(8) Uani 1 1 d . . .
H20 H 0.0939 -0.4185 0.4979 0.075 Uiso 1 1 calc R . .
C21 C 0.0431(3) -0.3007(2) 0.5032(2) 0.0783(10) Uani 1 1 d . . .
H21 H -0.0049 -0.3056 0.4824 0.094 Uiso 1 1 calc R . .
C22 C 0.0553(3) -0.2271(2) 0.5235(2) 0.0846(12) Uani 1 1 d . . .
H22 H 0.0167 -0.1817 0.5156 0.102 Uiso 1 1 calc R . .
C23 C 0.1244(3) -0.2203(2) 0.5554(2) 0.0841(12) Uani 1 1 d . . .
H23 H 0.1334 -0.1699 0.5687 0.101 Uiso 1 1 calc R . .
C24 C 0.1815(3) -0.28767(18) 0.56836(19) 0.0648(8) Uani 1 1 d . . .
H24 H 0.2267 -0.2820 0.5920 0.078 Uiso 1 1 calc R . .
C25 C 0.3060(2) -0.37408(16) 0.73631(16) 0.0474(6) Uani 1 1 d . . .
C26 C 0.2179(2) -0.32436(17) 0.75556(18) 0.0557(7) Uani 1 1 d . . .
H26 H 0.1639 -0.3429 0.7499 0.067 Uiso 1 1 calc R . .
C27 C 0.2096(3) -0.24716(19) 0.7832(2) 0.0694(9) Uani 1 1 d . . .
H27 H 0.1504 -0.2141 0.7957 0.083 Uiso 1 1 calc R . .
C28 C 0.2891(3) -0.2198(2) 0.7920(2) 0.0730(10) Uani 1 1 d . . .
H28 H 0.2830 -0.1687 0.8120 0.088 Uiso 1 1 calc R . .
C29 C 0.3773(3) -0.2674(2) 0.7715(2) 0.0687(9) Uani 1 1 d . . .
H29 H 0.4315 -0.2481 0.7760 0.082 Uiso 1 1 calc R . .
C30 C 0.3857(2) -0.34426(18) 0.74392(18) 0.0566(7) Uani 1 1 d . . .
H30 H 0.4456 -0.3764 0.7303 0.068 Uiso 1 1 calc R . .
C31 C 0.3795(2) -0.53376(17) 0.75814(18) 0.0515(7) Uani 1 1 d . . .
C32 C 0.3645(2) -0.51224(19) 0.83599(19) 0.0605(8) Uani 1 1 d . . .
H32 H 0.3247 -0.4652 0.8575 0.073 Uiso 1 1 calc R . .
C33 C 0.4080(3) -0.5601(2) 0.8822(2) 0.0730(9) Uani 1 1 d . . .
H33 H 0.3968 -0.5450 0.9343 0.088 Uiso 1 1 calc R . .
C34 C 0.4673(3) -0.6292(2) 0.8511(3) 0.0767(10) Uani 1 1 d . . .
H34 H 0.4973 -0.6607 0.8816 0.092 Uiso 1 1 calc R . .
C35 C 0.4820(3) -0.6518(2) 0.7750(3) 0.0740(10) Uani 1 1 d . . .
H35 H 0.5211 -0.6993 0.7543 0.089 Uiso 1 1 calc R . .
C36 C 0.4395(2) -0.60481(18) 0.7283(2) 0.0603(8) Uani 1 1 d . . .
H36 H 0.4511 -0.6208 0.6764 0.072 Uiso 1 1 calc R . .
C37 C 0.2981(2) -0.60650(16) 0.62080(17) 0.0483(6) Uani 1 1 d . . .
C38 C 0.3583(2) -0.66193(17) 0.58713(19) 0.0558(7) Uani 1 1 d . . .
C39 C 0.4302(2) -0.72894(16) 0.55108(18) 0.0530(7) Uani 1 1 d . . .
C40 C 0.4636(3) -0.78493(18) 0.5972(2) 0.0629(8) Uani 1 1 d . . .
H40 H 0.4402 -0.7783 0.6527 0.076 Uiso 1 1 calc R . .
C41 C 0.5307(2) -0.85028(18) 0.5633(2) 0.0625(8) Uani 1 1 d . . .
H41 H 0.5507 -0.8870 0.5964 0.075 Uiso 1 1 calc R . .
C42 C 0.5688(2) -0.86243(17) 0.48105(18) 0.0519(7) Uani 1 1 d . . .
C43 C 0.5377(2) -0.80537(18) 0.43409(19) 0.0611(8) Uani 1 1 d . . .
H43 H 0.5632 -0.8111 0.3785 0.073 Uiso 1 1 calc R . .
C44 C 0.4698(2) -0.74037(18) 0.46808(19) 0.0606(8) Uani 1 1 d . . .
H44 H 0.4501 -0.7035 0.4350 0.073 Uiso 1 1 calc R . .
C45 C 0.6370(2) -0.93454(17) 0.44401(19) 0.0533(7) Uani 1 1 d . . .
C46 C 0.6247(2) -1.00957(18) 0.4808(2) 0.0613(8) Uani 1 1 d . . .
H46 H 0.5744 -1.0143 0.5307 0.074 Uiso 1 1 calc R . .
C47 C 0.6859(3) -1.0775(2) 0.4446(3) 0.0722(10) Uani 1 1 d . . .
H47 H 0.6762 -1.1271 0.4702 0.087 Uiso 1 1 calc R . .
C48 C 0.7607(3) -1.0716(2) 0.3713(3) 0.0824(12) Uani 1 1 d . . .
H48 H 0.8017 -1.1172 0.3470 0.099 Uiso 1 1 calc R . .
C49 C 0.7746(3) -0.9984(3) 0.3341(3) 0.0862(12) Uani 1 1 d . . .
H49 H 0.8254 -0.9943 0.2844 0.103 Uiso 1 1 calc R . .
C50 C 0.7137(2) -0.9301(2) 0.3698(2) 0.0679(9) Uani 1 1 d . . .
H50 H 0.7243 -0.8807 0.3437 0.082 Uiso 1 1 calc R . .
Fe51 Fe 0.23096(3) -0.95245(2) 0.23384(2) 0.04187(11) Uani 1 1 d . . .
P51 P 0.33816(5) -1.05831(4) 0.19234(4) 0.04314(16) Uani 1 1 d . . .
P52 P 0.22958(6) -0.94705(4) 0.11243(4) 0.04847(18) Uani 1 1 d . . .
C51 C 0.1388(2) -0.85583(18) 0.30013(18) 0.0587(8) Uani 1 1 d . . .
C52 C 0.0801(2) -0.9141(2) 0.29439(19) 0.0628(8) Uani 1 1 d . . .
C53 C 0.1042(2) -0.98673(18) 0.33117(18) 0.0571(7) Uani 1 1 d . . .
C54 C 0.1763(2) -0.97212(17) 0.36187(16) 0.0514(7) Uani 1 1 d . . .
C55 C 0.1976(2) -0.89201(17) 0.34334(17) 0.0557(7) Uani 1 1 d . . .
C56 C 0.1361(3) -0.76977(19) 0.2729(2) 0.0818(11) Uani 1 1 d . . .
H56A H 0.1838 -0.7444 0.2850 0.123 Uiso 1 1 calc R . .
H56B H 0.0715 -0.7425 0.3003 0.123 Uiso 1 1 calc R . .
H56C H 0.1513 -0.7674 0.2159 0.123 Uiso 1 1 calc R . .
C57 C -0.0026(3) -0.8974(3) 0.2633(3) 0.0923(13) Uani 1 1 d . . .
H57A H -0.0311 -0.9461 0.2645 0.138 Uiso 1 1 calc R . .
H57B H 0.0229 -0.8774 0.2090 0.138 Uiso 1 1 calc R . .
H57C H -0.0522 -0.8581 0.2966 0.138 Uiso 1 1 calc R . .
C58 C 0.0494(3) -1.0598(2) 0.3504(2) 0.0801(11) Uani 1 1 d . . .
H58A H 0.0048 -1.0563 0.3224 0.120 Uiso 1 1 calc R . .
H58B H 0.0128 -1.0626 0.4073 0.120 Uiso 1 1 calc R . .
H58C H 0.0956 -1.1071 0.3337 0.120 Uiso 1 1 calc R . .
C59 C 0.2110(3) -1.0275(2) 0.41643(19) 0.0696(9) Uani 1 1 d . . .
H59A H 0.2597 -1.0041 0.4289 0.104 Uiso 1 1 calc R . .
H59B H 0.2394 -1.0779 0.3901 0.104 Uiso 1 1 calc R . .
H59C H 0.1562 -1.0361 0.4652 0.104 Uiso 1 1 calc R . .
C60 C 0.2638(3) -0.8499(2) 0.3708(2) 0.0775(10) Uani 1 1 d . . .
H60A H 0.2659 -0.7959 0.3501 0.116 Uiso 1 1 calc R . .
H60B H 0.3291 -0.8779 0.3513 0.116 Uiso 1 1 calc R . .
H60C H 0.2387 -0.8489 0.4285 0.116 Uiso 1 1 calc R . .
C61 C 0.3799(2) -1.06548(18) 0.08087(17) 0.0537(7) Uani 1 1 d . . .
H61A H 0.4506 -1.0802 0.0581 0.064 Uiso 1 1 calc R . .
H61B H 0.3484 -1.1070 0.0675 0.064 Uiso 1 1 calc R . .
C62 C 0.3541(2) -0.98569(18) 0.04482(17) 0.0553(7) Uani 1 1 d . . .
H62A H 0.3553 -0.9934 -0.0088 0.066 Uiso 1 1 calc R . .
H62B H 0.4009 -0.9485 0.0414 0.066 Uiso 1 1 calc R . .
C63 C 0.4572(2) -1.06748(18) 0.20560(18) 0.0523(7) Uani 1 1 d . . .
C64 C 0.4782(2) -1.0120(2) 0.2491(2) 0.0645(8) Uani 1 1 d . . .
H64 H 0.4309 -0.9699 0.2741 0.077 Uiso 1 1 calc R . .
C65 C 0.5706(3) -1.0191(3) 0.2553(3) 0.0867(12) Uani 1 1 d . . .
H65 H 0.5844 -0.9822 0.2853 0.104 Uiso 1 1 calc R . .
C66 C 0.6413(3) -1.0805(3) 0.2173(3) 0.0975(14) Uani 1 1 d . . .
H66 H 0.7032 -1.0843 0.2205 0.117 Uiso 1 1 calc R . .
C67 C 0.6210(3) -1.1361(3) 0.1746(3) 0.0844(11) Uani 1 1 d . . .
H67 H 0.6685 -1.1781 0.1497 0.101 Uiso 1 1 calc R . .
C68 C 0.5298(2) -1.1294(2) 0.1689(2) 0.0683(9) Uani 1 1 d . . .
H68 H 0.5164 -1.1673 0.1398 0.082 Uiso 1 1 calc R . .
C69 C 0.3001(2) -1.15826(16) 0.22806(17) 0.0501(6) Uani 1 1 d . . .
C70 C 0.3087(2) -1.18972(17) 0.29862(18) 0.0583(7) Uani 1 1 d . . .
H70 H 0.3412 -1.1632 0.3236 0.070 Uiso 1 1 calc R . .
C71 C 0.2699(3) -1.2596(2) 0.3323(2) 0.0756(10) Uani 1 1 d . . .
H71 H 0.2754 -1.2793 0.3801 0.091 Uiso 1 1 calc R . .
C72 C 0.2235(3) -1.3000(2) 0.2959(3) 0.0858(12) Uani 1 1 d . . .
H72 H 0.1966 -1.3467 0.3193 0.103 Uiso 1 1 calc R . .
C73 C 0.2162(3) -1.2723(2) 0.2252(3) 0.0838(11) Uani 1 1 d . . .
H73 H 0.1864 -1.3009 0.1996 0.101 Uiso 1 1 calc R . .
C74 C 0.2533(3) -1.2011(2) 0.1916(2) 0.0683(9) Uani 1 1 d . . .
H74 H 0.2469 -1.1817 0.1440 0.082 Uiso 1 1 calc R . .
C75 C 0.1577(3) -1.01035(19) 0.0802(2) 0.0636(8) Uani 1 1 d . . .
C76 C 0.1034(3) -1.0644(2) 0.1327(3) 0.0868(12) Uani 1 1 d . . .
H76 H 0.0989 -1.0658 0.1858 0.104 Uiso 1 1 calc R . .
C77 C 0.0545(4) -1.1176(3) 0.1083(4) 0.126(2) Uani 1 1 d . . .
H77 H 0.0179 -1.1540 0.1447 0.151 Uiso 1 1 calc R . .
C78 C 0.0609(5) -1.1153(3) 0.0310(5) 0.141(3) Uani 1 1 d . . .
H78 H 0.0278 -1.1501 0.0146 0.169 Uiso 1 1 calc R . .
C79 C 0.1156(5) -1.0624(3) -0.0241(4) 0.124(2) Uani 1 1 d . . .
H79 H 0.1201 -1.0620 -0.0772 0.149 Uiso 1 1 calc R . .
C80 C 0.1640(3) -1.0098(2) 0.0004(3) 0.0883(12) Uani 1 1 d . . .
H80 H 0.2008 -0.9738 -0.0364 0.106 Uiso 1 1 calc R . .
C81 C 0.2021(3) -0.84923(19) 0.07008(18) 0.0599(8) Uani 1 1 d . . .
C82 C 0.1081(3) -0.8236(2) 0.0705(2) 0.0742(10) Uani 1 1 d . . .
H82 H 0.0608 -0.8594 0.0858 0.089 Uiso 1 1 calc R . .
C83 C 0.0840(4) -0.7461(2) 0.0486(3) 0.0900(13) Uani 1 1 d . . .
H83 H 0.0205 -0.7301 0.0504 0.108 Uiso 1 1 calc R . .
C84 C 0.1525(4) -0.6931(3) 0.0243(3) 0.0964(14) Uani 1 1 d . . .
H84 H 0.1358 -0.6411 0.0094 0.116 Uiso 1 1 calc R . .
C85 C 0.2461(4) -0.7162(2) 0.0218(2) 0.0939(13) Uani 1 1 d . . .
H85 H 0.2929 -0.6800 0.0047 0.113 Uiso 1 1 calc R . .
C86 C 0.2715(3) -0.7944(2) 0.0450(2) 0.0761(10) Uani 1 1 d . . .
H86 H 0.3350 -0.8097 0.0436 0.091 Uiso 1 1 calc R . .
C87 C 0.3360(2) -0.88962(16) 0.18776(17) 0.0505(7) Uani 1 1 d . . .
C88 C 0.4001(2) -0.84560(19) 0.15989(19) 0.0603(8) Uani 1 1 d . . .
C89 C 0.4730(2) -0.79300(18) 0.11846(18) 0.0558(7) Uani 1 1 d . . .
C90 C 0.5725(2) -0.82237(19) 0.08401(18) 0.0592(8) Uani 1 1 d . . .
H90 H 0.5920 -0.8764 0.0898 0.071 Uiso 1 1 calc R . .
C91 C 0.6427(2) -0.77215(19) 0.04127(18) 0.0599(8) Uani 1 1 d . . .
H91 H 0.7085 -0.7933 0.0188 0.072 Uiso 1 1 calc R . .
C92 C 0.6172(2) -0.69100(19) 0.03110(18) 0.0586(8) Uani 1 1 d . . .
C93 C 0.5188(3) -0.6615(2) 0.0660(2) 0.0673(9) Uani 1 1 d . . .
H93 H 0.4996 -0.6073 0.0606 0.081 Uiso 1 1 calc R . .
C94 C 0.4483(2) -0.71140(19) 0.1090(2) 0.0656(8) Uani 1 1 d . . .
H94 H 0.3827 -0.6898 0.1321 0.079 Uiso 1 1 calc R . .
C95 C 0.6938(3) -0.6386(2) -0.01479(19) 0.0660(9) Uani 1 1 d . . .
C96 C 0.6746(3) -0.5770(2) -0.0636(2) 0.0825(11) Uani 1 1 d . . .
H96 H 0.6127 -0.5680 -0.0669 0.099 Uiso 1 1 calc R . .
C97 C 0.7472(4) -0.5286(3) -0.1077(3) 0.1096(16) Uani 1 1 d . . .
H97 H 0.7344 -0.4883 -0.1413 0.132 Uiso 1 1 calc R . .
C98 C 0.8376(4) -0.5411(4) -0.1012(3) 0.1190(19) Uani 1 1 d . . .
H98 H 0.8856 -0.5079 -0.1294 0.143 Uiso 1 1 calc R . .
C99 C 0.8579(4) -0.6013(4) -0.0542(3) 0.1199(18) Uani 1 1 d . . .
H99 H 0.9203 -0.6105 -0.0517 0.144 Uiso 1 1 calc R . .
C100 C 0.7858(3) -0.6489(3) -0.0099(3) 0.0905(12) Uani 1 1 d . . .
H100 H 0.7995 -0.6886 0.0238 0.109 Uiso 1 1 calc R . .

loop_
_atom_site_aniso_label
_atom_site_aniso_U_11
_atom_site_aniso_U_22
_atom_site_aniso_U_33
_atom_site_aniso_U_23
_atom_site_aniso_U_13
_atom_site_aniso_U_12
Fe1 0.0449(2) 0.0373(2) 0.0439(2) 0.00139(15) -0.01397(17) -0.00304(15)
P1 0.0485(4) 0.0394(4) 0.0417(4) -0.0008(3) -0.0136(3) -0.0041(3)
P2 0.0449(4) 0.0427(4) 0.0452(4) -0.0040(3) -0.0149(3) 0.0003(3)
C1 0.0597(18) 0.0467(16) 0.0627(19) 0.0098(14) -0.0181(15) -0.0161(14)
C2 0.0492(16) 0.0582(18) 0.0629(19) 0.0129(14) -0.0204(14) -0.0138(13)
C3 0.0434(15) 0.0488(16) 0.0548(17) 0.0079(13) -0.0080(13) -0.0044(12)
C4 0.0522(16) 0.0531(16) 0.0436(15) 0.0047(12) -0.0084(13) -0.0079(13)
C5 0.0555(17) 0.0481(16) 0.0539(17) 0.0128(13) -0.0139(14) -0.0055(13)
C6 0.096(3) 0.055(2) 0.093(3) 0.0044(18) -0.031(2) -0.0297(19)
C7 0.065(2) 0.093(3) 0.088(3) 0.014(2) -0.036(2) -0.021(2)
C8 0.0480(17) 0.0586(19) 0.090(3) 0.0124(17) -0.0091(17) 0.0025(14)
C9 0.072(2) 0.084(2) 0.0489(18) 0.0019(16) -0.0102(16) -0.0143(18)
C10 0.086(3) 0.065(2) 0.076(2) 0.0246(18) -0.030(2) -0.0025(18)
C11 0.0528(16) 0.0594(17) 0.0463(16) 0.0017(13) -0.0111(13) -0.0139(14)
C12 0.0441(15) 0.0526(16) 0.0530(16) -0.0096(13) -0.0131(13) -0.0015(12)
C13 0.0632(18) 0.0428(15) 0.0488(16) -0.0045(12) -0.0219(14) 0.0026(13)
C14 0.096(3) 0.0536(18) 0.0600(19) -0.0028(15) -0.0326(18) -0.0115(17)
C15 0.155(4) 0.063(2) 0.084(3) -0.017(2) -0.058(3) -0.017(2)
C16 0.141(4) 0.085(3) 0.067(3) -0.026(2) -0.042(3) -0.004(3)
C17 0.108(3) 0.090(3) 0.0488(19) -0.0103(19) -0.023(2) -0.002(2)
C18 0.082(2) 0.0598(19) 0.0496(17) -0.0025(14) -0.0206(16) -0.0090(16)
C19 0.0566(16) 0.0421(14) 0.0393(14) 0.0021(11) -0.0090(12) -0.0025(12)
C20 0.0615(19) 0.0596(19) 0.0634(19) 0.0087(15) -0.0228(16) -0.0031(15)
C21 0.071(2) 0.081(3) 0.075(2) 0.016(2) -0.0261(19) 0.0099(19)
C22 0.096(3) 0.068(2) 0.067(2) 0.0129(18) -0.017(2) 0.025(2)
C23 0.123(3) 0.0445(18) 0.067(2) -0.0056(16) -0.021(2) 0.012(2)
C24 0.087(2) 0.0499(17) 0.0528(18) -0.0035(14) -0.0227(17) -0.0004(16)
C25 0.0549(16) 0.0428(14) 0.0433(15) 0.0004(11) -0.0181(13) -0.0024(12)
C26 0.0621(18) 0.0492(16) 0.0538(17) -0.0030(13) -0.0210(14) 0.0002(14)
C27 0.083(2) 0.0506(18) 0.071(2) -0.0055(16) -0.0302(19) 0.0127(17)
C28 0.111(3) 0.0466(18) 0.068(2) -0.0113(15) -0.040(2) -0.0043(19)
C29 0.091(3) 0.063(2) 0.063(2) -0.0027(16) -0.0386(19) -0.0192(19)
C30 0.0627(18) 0.0550(17) 0.0559(17) -0.0065(14) -0.0256(15) -0.0063(14)
C31 0.0472(15) 0.0511(16) 0.0559(17) -0.0005(13) -0.0197(13) -0.0024(12)
C32 0.069(2) 0.0548(18) 0.0584(18) -0.0023(14) -0.0273(16) 0.0017(15)
C33 0.094(3) 0.070(2) 0.064(2) 0.0082(17) -0.041(2) -0.011(2)
C34 0.085(3) 0.065(2) 0.095(3) 0.016(2) -0.054(2) -0.0069(19)
C35 0.071(2) 0.0568(19) 0.097(3) 0.0017(18) -0.040(2) 0.0079(16)
C36 0.0591(18) 0.0519(17) 0.070(2) -0.0085(15) -0.0275(16) 0.0058(14)
C37 0.0539(16) 0.0423(15) 0.0492(15) -0.0006(12) -0.0190(13) -0.0075(12)
C38 0.0617(18) 0.0461(16) 0.0593(18) -0.0050(13) -0.0224(15) -0.0030(14)
C39 0.0606(17) 0.0379(14) 0.0581(17) -0.0051(12) -0.0197(14) -0.0024(12)
C40 0.077(2) 0.0543(18) 0.0553(18) -0.0089(14) -0.0259(16) 0.0068(16)
C41 0.076(2) 0.0517(17) 0.065(2) -0.0029(14) -0.0369(17) 0.0077(15)
C42 0.0524(16) 0.0442(15) 0.0587(17) -0.0070(13) -0.0211(14) 0.0005(12)
C43 0.072(2) 0.0533(17) 0.0479(16) -0.0013(13) -0.0151(15) 0.0058(15)
C44 0.074(2) 0.0447(16) 0.0566(18) 0.0026(13) -0.0204(16) 0.0048(14)
C45 0.0498(16) 0.0468(16) 0.0668(19) -0.0088(14) -0.0263(15) 0.0001(12)
C46 0.0612(19) 0.0520(17) 0.079(2) -0.0068(15) -0.0371(17) 0.0020(14)
C47 0.081(2) 0.0467(18) 0.103(3) -0.0095(18) -0.053(2) 0.0042(16)
C48 0.067(2) 0.064(2) 0.124(4) -0.033(2) -0.046(2) 0.0137(18)
C49 0.056(2) 0.087(3) 0.103(3) -0.032(2) -0.014(2) 0.0019(19)
C50 0.0577(19) 0.0581(19) 0.084(2) -0.0113(17) -0.0202(18) -0.0059(15)
Fe51 0.0437(2) 0.0396(2) 0.0412(2) 0.00194(15) -0.01438(16) -0.00613(15)
P51 0.0434(4) 0.0425(4) 0.0426(4) 0.0011(3) -0.0148(3) -0.0061(3)
P52 0.0555(4) 0.0463(4) 0.0484(4) 0.0022(3) -0.0246(3) -0.0074(3)
C51 0.0649(19) 0.0469(16) 0.0517(17) -0.0001(13) -0.0117(15) 0.0075(14)
C52 0.0469(16) 0.075(2) 0.0553(18) 0.0032(15) -0.0116(14) 0.0080(15)
C53 0.0511(16) 0.0566(17) 0.0510(17) 0.0055(13) -0.0057(13) -0.0053(13)
C54 0.0561(17) 0.0466(15) 0.0421(15) -0.0002(12) -0.0101(13) 0.0021(13)
C55 0.0687(19) 0.0467(16) 0.0446(15) -0.0036(12) -0.0147(14) 0.0003(14)
C56 0.109(3) 0.0494(19) 0.071(2) 0.0018(16) -0.023(2) 0.0160(19)
C57 0.056(2) 0.122(3) 0.093(3) 0.005(3) -0.028(2) 0.010(2)
C58 0.067(2) 0.087(3) 0.078(2) 0.018(2) -0.0129(18) -0.0325(19)
C59 0.093(3) 0.061(2) 0.0499(18) 0.0070(15) -0.0240(17) -0.0022(18)
C60 0.111(3) 0.059(2) 0.068(2) -0.0137(17) -0.038(2) -0.010(2)
C61 0.0527(16) 0.0578(17) 0.0463(15) -0.0033(13) -0.0145(13) -0.0023(13)
C62 0.0655(19) 0.0580(17) 0.0397(15) 0.0021(13) -0.0152(14) -0.0123(14)
C63 0.0461(15) 0.0570(17) 0.0526(16) 0.0077(13) -0.0177(13) -0.0076(13)
C64 0.0615(19) 0.072(2) 0.067(2) 0.0037(16) -0.0308(16) -0.0110(16)
C65 0.080(3) 0.108(3) 0.093(3) 0.006(2) -0.053(2) -0.025(2)
C66 0.056(2) 0.144(4) 0.098(3) 0.022(3) -0.039(2) -0.008(3)
C67 0.060(2) 0.105(3) 0.089(3) 0.000(2) -0.034(2) 0.011(2)
C68 0.0576(19) 0.074(2) 0.071(2) -0.0005(17) -0.0262(17) 0.0064(16)
C69 0.0477(15) 0.0452(15) 0.0507(16) -0.0036(12) -0.0109(13) -0.0031(12)
C70 0.0679(19) 0.0457(16) 0.0524(17) 0.0014(13) -0.0143(15) -0.0011(14)
C71 0.090(3) 0.0543(19) 0.064(2) 0.0127(16) -0.0115(19) -0.0051(18)
C72 0.095(3) 0.052(2) 0.088(3) 0.0053(19) -0.004(2) -0.0237(19)
C73 0.090(3) 0.064(2) 0.089(3) -0.010(2) -0.017(2) -0.031(2)
C74 0.074(2) 0.066(2) 0.065(2) -0.0009(16) -0.0222(17) -0.0184(17)
C75 0.073(2) 0.0517(17) 0.082(2) -0.0075(16) -0.0476(19) -0.0007(15)
C76 0.095(3) 0.073(2) 0.120(3) 0.007(2) -0.066(3) -0.028(2)
C77 0.132(4) 0.087(3) 0.209(7) 0.019(4) -0.112(5) -0.044(3)
C78 0.167(6) 0.085(4) 0.247(8) -0.035(4) -0.161(6) -0.004(4)
C79 0.165(5) 0.097(4) 0.167(5) -0.054(4) -0.133(5) 0.033(4)
C80 0.113(3) 0.081(3) 0.099(3) -0.021(2) -0.074(3) 0.007(2)
C81 0.083(2) 0.0548(17) 0.0503(17) 0.0039(14) -0.0349(16) -0.0064(16)
C82 0.094(3) 0.063(2) 0.080(2) -0.0003(17) -0.051(2) 0.0025(18)
C83 0.122(4) 0.072(3) 0.092(3) -0.006(2) -0.066(3) 0.019(2)
C84 0.159(5) 0.061(2) 0.080(3) 0.009(2) -0.064(3) 0.006(3)
C85 0.146(4) 0.066(2) 0.074(3) 0.022(2) -0.044(3) -0.027(3)
C86 0.103(3) 0.066(2) 0.065(2) 0.0183(17) -0.037(2) -0.019(2)
C87 0.0618(18) 0.0452(15) 0.0463(15) 0.0009(12) -0.0210(14) -0.0105(13)
C88 0.0668(19) 0.0586(18) 0.0590(18) 0.0031(15) -0.0218(15) -0.0260(16)
C89 0.0668(19) 0.0550(17) 0.0488(16) -0.0016(13) -0.0195(14) -0.0253(15)
C90 0.073(2) 0.0508(17) 0.0533(17) -0.0070(13) -0.0185(15) -0.0184(15)
C91 0.0612(18) 0.0638(19) 0.0524(17) -0.0081(15) -0.0145(15) -0.0169(15)
C92 0.0642(19) 0.0622(19) 0.0505(17) -0.0010(14) -0.0164(15) -0.0269(15)
C93 0.068(2) 0.0505(18) 0.077(2) 0.0036(16) -0.0171(18) -0.0189(15)
C94 0.0588(19) 0.0587(19) 0.073(2) 0.0020(16) -0.0149(16) -0.0164(15)
C95 0.070(2) 0.068(2) 0.0546(18) -0.0018(16) -0.0098(16) -0.0328(17)
C96 0.089(3) 0.081(3) 0.071(2) 0.006(2) -0.014(2) -0.037(2)
C97 0.128(4) 0.099(3) 0.081(3) 0.018(2) -0.005(3) -0.052(3)
C98 0.104(4) 0.131(4) 0.108(4) 0.020(3) -0.007(3) -0.072(3)
C99 0.081(3) 0.151(5) 0.123(4) 0.019(4) -0.021(3) -0.062(3)
C100 0.080(3) 0.108(3) 0.086(3) 0.015(2) -0.025(2) -0.045(2)

loop_
_geom_bond_atom_site_label_1
_geom_bond_atom_site_label_2
_geom_bond_distance
_geom_bond_site_symmetry_2
_geom_bond_publ_flag
Fe1 C37 1.896(3) . ?
Fe1 C5 2.093(3) . ?
Fe1 C4 2.112(3) . ?
Fe1 C3 2.116(3) . ?
Fe1 C1 2.132(3) . ?
Fe1 C2 2.140(3) . ?
Fe1 P2 2.1811(8) . ?
Fe1 P1 2.1943(8) . ?
P1 C13 1.845(3) . ?
P1 C19 1.845(3) . ?
P1 C11 1.857(3) . ?
P2 C31 1.831(3) . ?
P2 C12 1.837(3) . ?
P2 C25 1.841(3) . ?
C1 C2 1.410(4) . ?
C1 C5 1.428(4) . ?
C1 C6 1.503(4) . ?
C2 C3 1.433(4) . ?
C2 C7 1.508(4) . ?
C3 C4 1.424(4) . ?
C3 C8 1.506(4) . ?
C4 C5 1.424(4) . ?
C4 C9 1.496(4) . ?
C5 C10 1.503(4) . ?
C6 H6A 0.9600 . ?
C6 H6B 0.9600 . ?
C6 H6C 0.9600 . ?
C7 H7A 0.9600 . ?
C7 H7B 0.9600 . ?
C7 H7C 0.9600 . ?
C8 H8A 0.9600 . ?
C8 H8B 0.9600 . ?
C8 H8C 0.9600 . ?
C9 H9A 0.9600 . ?
C9 H9B 0.9600 . ?
C9 H9C 0.9600 . ?
C10 H10A 0.9600 . ?
C10 H10B 0.9600 . ?
C10 H10C 0.9600 . ?
C11 C12 1.527(4) . ?
C11 H11A 0.9700 . ?
C11 H11B 0.9700 . ?
C12 H12A 0.9700 . ?
C12 H12B 0.9700 . ?
C13 C14 1.384(4) . ?
C13 C18 1.386(4) . ?
C14 C15 1.380(5) . ?
C14 H14 0.9300 . ?
C15 C16 1.376(6) . ?
C15 H15 0.9300 . ?
C16 C17 1.371(6) . ?
C16 H16 0.9300 . ?
C17 C18 1.385(5) . ?
C17 H17 0.9300 . ?
C18 H18 0.9300 . ?
C19 C20 1.390(4) . ?
C19 C24 1.391(4) . ?
C20 C21 1.395(5) . ?
C20 H20 0.9300 . ?
C21 C22 1.359(6) . ?
C21 H21 0.9300 . ?
C22 C23 1.361(6) . ?
C22 H22 0.9300 . ?
C23 C24 1.386(5) . ?
C23 H23 0.9300 . ?
C24 H24 0.9300 . ?
C25 C26 1.388(4) . ?
C25 C30 1.387(4) . ?
C26 C27 1.389(4) . ?
C26 H26 0.9300 . ?
C27 C28 1.376(5) . ?
C27 H27 0.9300 . ?
C28 C29 1.370(5) . ?
C28 H28 0.9300 . ?
C29 C30 1.382(4) . ?
C29 H29 0.9300 . ?
C30 H30 0.9300 . ?
C31 C32 1.391(4) . ?
C31 C36 1.394(4) . ?
C32 C33 1.393(4) . ?
C32 H32 0.9300 . ?
C33 C34 1.370(5) . ?
C33 H33 0.9300 . ?
C34 C35 1.367(5) . ?
C34 H34 0.9300 . ?
C35 C36 1.383(5) . ?
C35 H35 0.9300 . ?
C36 H36 0.9300 . ?
C37 C38 1.214(4) . ?
C38 C39 1.441(4) . ?
C39 C40 1.384(4) . ?
C39 C44 1.395(4) . ?
C40 C41 1.380(4) . ?
C40 H40 0.9300 . ?
C41 C42 1.384(4) . ?
C41 H41 0.9300 . ?
C42 C43 1.389(4) . ?
C42 C45 1.484(4) . ?
C43 C44 1.381(4) . ?
C43 H43 0.9300 . ?
C44 H44 0.9300 . ?
C45 C46 1.390(4) . ?
C45 C50 1.391(5) . ?
C46 C47 1.386(4) . ?
C46 H46 0.9300 . ?
C47 C48 1.369(6) . ?
C47 H47 0.9300 . ?
C48 C49 1.368(6) . ?
C48 H48 0.9300 . ?
C49 C50 1.387(5) . ?
C49 H49 0.9300 . ?
C50 H50 0.9300 . ?
Fe51 C87 1.882(3) . ?
Fe51 C51 2.084(3) . ?
Fe51 C52 2.107(3) . ?
Fe51 C55 2.122(3) . ?
Fe51 C53 2.139(3) . ?
Fe51 C54 2.150(3) . ?
Fe51 P52 2.1823(8) . ?
Fe51 P51 2.1847(8) . ?
P51 C69 1.841(3) . ?
P51 C63 1.843(3) . ?
P51 C61 1.864(3) . ?
P52 C81 1.835(3) . ?
P52 C62 1.837(3) . ?
P52 C75 1.842(3) . ?
C51 C52 1.417(5) . ?
C51 C55 1.429(4) . ?
C51 C56 1.501(4) . ?
C52 C53 1.424(4) . ?
C52 C57 1.511(5) . ?
C53 C54 1.420(4) . ?
C53 C58 1.507(4) . ?
C54 C55 1.413(4) . ?
C54 C59 1.497(4) . ?
C55 C60 1.506(5) . ?
C56 H56A 0.9600 . ?
C56 H56B 0.9600 . ?
C56 H56C 0.9600 . ?
C57 H57A 0.9600 . ?
C57 H57B 0.9600 . ?
C57 H57C 0.9600 . ?
C58 H58A 0.9600 . ?
C58 H58B 0.9600 . ?
C58 H58C 0.9600 . ?
C59 H59A 0.9600 . ?
C59 H59B 0.9600 . ?
C59 H59C 0.9600 . ?
C60 H60A 0.9600 . ?
C60 H60B 0.9600 . ?
C60 H60C 0.9600 . ?
C61 C62 1.523(4) . ?
C61 H61A 0.9700 . ?
C61 H61B 0.9700 . ?
C62 H62A 0.9700 . ?
C62 H62B 0.9700 . ?
C63 C64 1.381(4) . ?
C63 C68 1.389(4) . ?
C64 C65 1.397(5) . ?
C64 H64 0.9300 . ?
C65 C66 1.375(6) . ?
C65 H65 0.9300 . ?
C66 C67 1.366(6) . ?
C66 H66 0.9300 . ?
C67 C68 1.376(5) . ?
C67 H67 0.9300 . ?
C68 H68 0.9300 . ?
C69 C74 1.391(4) . ?
C69 C70 1.388(4) . ?
C70 C71 1.378(4) . ?
C70 H70 0.9300 . ?
C71 C72 1.363(6) . ?
C71 H71 0.9300 . ?
C72 C73 1.364(6) . ?
C72 H72 0.9300 . ?
C73 C74 1.389(5) . ?
C73 H73 0.9300 . ?
C74 H74 0.9300 . ?
C75 C76 1.368(5) . ?
C75 C80 1.399(5) . ?
C76 C77 1.396(6) . ?
C76 H76 0.9300 . ?
C77 C78 1.353(9) . ?
C77 H77 0.9300 . ?
C78 C79 1.378(9) . ?
C78 H78 0.9300 . ?
C79 C80 1.384(6) . ?
C79 H79 0.9300 . ?
C80 H80 0.9300 . ?
C81 C86 1.393(5) . ?
C81 C82 1.395(5) . ?
C82 C83 1.381(5) . ?
C82 H82 0.9300 . ?
C83 C84 1.362(6) . ?
C83 H83 0.9300 . ?
C84 C85 1.369(6) . ?
C84 H84 0.9300 . ?
C85 C86 1.405(5) . ?
C85 H85 0.9300 . ?
C86 H86 0.9300 . ?
C87 C88 1.212(4) . ?
C88 C89 1.432(4) . ?
C89 C94 1.392(4) . ?
C89 C90 1.396(4) . ?
C90 C91 1.386(4) . ?
C90 H90 0.9300 . ?
C91 C92 1.389(4) . ?
C91 H91 0.9300 . ?
C92 C93 1.383(5) . ?
C92 C95 1.482(4) . ?
C93 C94 1.386(4) . ?
C93 H93 0.9300 . ?
C94 H94 0.9300 . ?
C95 C100 1.380(5) . ?
C95 C96 1.389(5) . ?
C96 C97 1.393(5) . ?
C96 H96 0.9300 . ?
C97 C98 1.369(7) . ?
C97 H97 0.9300 . ?
C98 C99 1.359(7) . ?
C98 H98 0.9300 . ?
C99 C100 1.380(6) . ?
C99 H99 0.9300 . ?
C100 H100 0.9300 . ?
